data_4504050
loop_
_publ_author_name
'Wang, Xiu-Li'
'Bi, Yan-Feng'
'Lin, Hong-Yan'
'Liu, Guo-Cheng'

_publ_section_title
;
 Three Novel Cd(II) Metal&#x2212;Organic Frameworks Constructed from Mixed
 Ligands of Dipyrido[3,2-d:2&#x2018;,3&#x2018;-f]quinoxaline and
 Benzene-dicarboxylate:&#x00A0; From a 1-D Ribbon, 2-D Layered Network, to
 a 3-D Architecture
;
_journal_issue 6
_journal_name_full 'Crystal Growth &amp; Design'
_journal_page_first 1086
_journal_paper_doi 10.1021/cg060712m
_journal_volume 7
_journal_year 2007
_chemical_formula_sum 'C112 H70 Cd4 N16 O19'
_chemical_formula_weight 2393.44
_chemical_name_systematic
; 
 ? 
;
_space_group_IT_number 13
_symmetry_cell_setting monoclinic
_symmetry_space_group_name_Hall '-P 2yac'
_symmetry_space_group_name_H-M 'P 1 2/n 1'
_atom_sites_solution_hydrogens geom
_atom_sites_solution_primary direct
_atom_sites_solution_secondary difmap
_audit_creation_method SHELXL-97
_cell_angle_alpha 90.00
_cell_angle_beta 99.691(2)
_cell_angle_gamma 90.00
_cell_formula_units_Z 2
_cell_length_a 14.8793(19)
_cell_length_b 13.3752(17)
_cell_length_c 24.586(3)
_cell_measurement_reflns_used 4769
_cell_measurement_temperature 294(2)
_cell_measurement_theta_max 23.5990
_cell_measurement_theta_min 2.2679
_cell_volume 4823.1(10)
_computing_structure_refinement 'SHELXL-97 (Sheldrick, 1997)'
_computing_structure_solution 'SHELXS-97 (Sheldrick, 1990)'
_diffrn_ambient_temperature 294(2)
_diffrn_detector_area_resol_mean 9
_diffrn_measured_fraction_theta_full 0.994
_diffrn_measured_fraction_theta_max 0.994
_diffrn_measurement_device_type 'Bruker P4'
_diffrn_measurement_method '\w scans'
_diffrn_radiation_monochromator graphite
_diffrn_radiation_source 'fine-focus sealed tube'
_diffrn_radiation_type MoK\a
_diffrn_radiation_wavelength 0.71073
_diffrn_reflns_av_R_equivalents 0.0662
_diffrn_reflns_av_sigmaI/netI 0.0869
_diffrn_reflns_limit_h_max 18
_diffrn_reflns_limit_h_min -17
_diffrn_reflns_limit_k_max 16
_diffrn_reflns_limit_k_min -12
_diffrn_reflns_limit_l_max 29
_diffrn_reflns_limit_l_min -30
_diffrn_reflns_number 26775
_diffrn_reflns_theta_full 26.35
_diffrn_reflns_theta_max 26.35
_diffrn_reflns_theta_min 1.50
_diffrn_standards_decay_% none
_diffrn_standards_number 0
_exptl_absorpt_coefficient_mu 0.942
_exptl_absorpt_correction_T_max 0.952
_exptl_absorpt_correction_T_min 0.911
_exptl_absorpt_correction_type multi-scan
_exptl_crystal_colour yellow
_exptl_crystal_density_diffrn 1.648
_exptl_crystal_density_meas ?
_exptl_crystal_density_method 'not measured'
_exptl_crystal_description block
_exptl_crystal_F_000 2384
_exptl_crystal_size_max 0.20
_exptl_crystal_size_mid 0.16
_exptl_crystal_size_min 0.12
_refine_diff_density_max 0.583
_refine_diff_density_min -0.621
_refine_diff_density_rms 0.099
_refine_ls_extinction_method none
_refine_ls_goodness_of_fit_ref 0.987
_refine_ls_hydrogen_treatment constr
_refine_ls_matrix_type full
_refine_ls_number_parameters 681
_refine_ls_number_reflns 9787
_refine_ls_number_restraints 0
_refine_ls_restrained_S_all 0.987
_refine_ls_R_factor_all 0.0928
_refine_ls_R_factor_gt 0.0418
_refine_ls_shift/su_max 0.001
_refine_ls_shift/su_mean 0.000
_refine_ls_structure_factor_coef Fsqd
_refine_ls_weighting_details 'calc w=1/[\s^2^(Fo^2^)+(0.0304P)^2^+0.0000P] where P=(Fo^2^+2Fc^2^)/3'
_refine_ls_weighting_scheme calc
_refine_ls_wR_factor_gt 0.0724
_refine_ls_wR_factor_ref 0.0874
_reflns_number_gt 6056
_reflns_number_total 9787
_reflns_threshold_expression >2sigma(I)
_cod_data_source_file cg060712msi20061014_093830.cif
_cod_data_source_block Cd3
_cod_depositor_comments
;
The following automatic conversions were performed:

'_symmetry_cell_setting' value 'Monoclinic' changed to 'monoclinic'
according to /home/saulius/struct/CIF-dictionaries/cif_core.dic
dictionary named 'cif_core.dic' version 2.4.1 from 2010-06-29.

Automatic conversion script
Id: cif_fix_values 1715 2011-07-08 13:25:40Z adriana 

The following automatic conversions were performed:

'_exptl_crystal_density_meas' value 'none' was changed to '?' - the
value is perceived as not measured.

Automatic conversion script
Id: cif_fix_values 3008 2015-01-20 13:52:24Z robertas 
;
_cod_original_cell_volume 4823.1(11)
_cod_original_sg_symbol_H-M P2/n
_cod_database_code 4504050

loop_
_symmetry_equiv_pos_as_xyz
'x, y, z'
'-x+1/2, y, -z+1/2'
'-x, -y, -z'
'x-1/2, -y, z-1/2'

loop_
_atom_site_label
_atom_site_type_symbol
_atom_site_fract_x
_atom_site_fract_y
_atom_site_fract_z
_atom_site_U_iso_or_equiv
_atom_site_adp_type
_atom_site_occupancy
_atom_site_symmetry_multiplicity
_atom_site_calc_flag
_atom_site_refinement_flags
Cd1 Cd -0.23912(2) -0.31398(2) 0.574288(12) 0.02764(9) Uani 1 1 d .
Cd2 Cd -0.01652(2) -0.15328(2) 0.542943(13) 0.03131(10) Uani 1 1 d .
O8 O -0.1216(2) -0.2081(3) 0.47555(13) 0.0654(11) Uani 1 1 d .
O6 O -0.0982(2) -0.4173(2) 0.61083(13) 0.0450(9) Uani 1 1 d .
O7 O -0.2211(2) -0.3272(2) 0.48610(12) 0.0479(9) Uani 1 1 d .
O2 O -0.2850(2) -0.3633(2) 0.65657(12) 0.0416(8) Uani 1 1 d .
O1 O -0.3005(2) -0.4796(2) 0.59199(13) 0.0427(8) Uani 1 1 d .
O5 O -0.09121(18) -0.2520(2) 0.60907(12) 0.0355(8) Uani 1 1 d .
O2W O -0.2500 -0.2366(4) 0.7500 0.107(2) Uani 1 2 d S
O1W O -0.4242(5) -0.1039(4) 0.7383(3) 0.180(3) Uani 1 1 d .
O4 O -0.4358(2) -0.9129(2) 0.97637(14) 0.0552(9) Uani 1 1 d .
O3 O -0.4259(2) -1.0336(2) 0.91557(13) 0.0470(9) Uani 1 1 d .
N1 N -0.3019(2) -0.1553(3) 0.59355(15) 0.0337(9) Uani 1 1 d .
N2 N -0.3964(2) -0.2957(3) 0.52710(14) 0.0338(9) Uani 1 1 d .
N3 N -0.5698(3) 0.0543(3) 0.57414(18) 0.0525(12) Uani 1 1 d .
N4 N -0.6687(3) -0.0927(3) 0.50670(16) 0.0490(11) Uani 1 1 d .
N5 N 0.0817(2) -0.2865(3) 0.53984(15) 0.0351(9) Uani 1 1 d .
N6 N 0.1270(2) -0.1153(3) 0.59869(14) 0.0346(9) Uani 1 1 d .
N7 N 0.3853(3) -0.4126(3) 0.59401(19) 0.0598(13) Uani 1 1 d .
N8 N 0.4342(3) -0.2352(3) 0.65417(16) 0.0514(11) Uani 1 1 d .
C47 C -0.3061(3) -0.4514(4) 0.63994(19) 0.0351(11) Uani 1 1 d .
C75 C -0.1361(3) -0.2576(4) 0.36421(19) 0.0452(13) Uani 1 1 d .
H75A H -0.0797 -0.2333 0.3812 0.054 Uiso 1 1 calc R
C21 C 0.0610(3) -0.3676(3) 0.5090(2) 0.0421(12) Uani 1 1 d .
H21A H 0.0014 -0.3747 0.4906 0.051 Uiso 1 1 calc R
C24 C 0.2341(3) -0.3495(3) 0.5645(2) 0.0393(12) Uani 1 1 d .
C62 C 0.1503(3) -0.2575(3) 0.72646(17) 0.0343(11) Uani 1 1 d .
H62A H 0.1707 -0.2005 0.7465 0.041 Uiso 1 1 calc R
C63 C 0.0664(3) -0.2557(3) 0.69191(17) 0.0336(11) Uani 1 1 d .
H63A H 0.0325 -0.1970 0.6881 0.040 Uiso 1 1 calc R
C61 C 0.2040(3) -0.3419(3) 0.73169(17) 0.0321(11) Uani 1 1 d .
C12 C -0.4416(3) -0.3649(4) 0.49466(19) 0.0450(13) Uani 1 1 d .
H12A H -0.4107 -0.4226 0.4875 0.054 Uiso 1 1 calc R
C77 C -0.1783(3) -0.2731(3) 0.45780(18) 0.0329(11) Uani 1 1 d .
C46 C -0.3619(3) -0.6921(4) 0.70797(19) 0.0428(12) Uani 1 1 d .
H46A H -0.3623 -0.7603 0.7004 0.051 Uiso 1 1 calc R
C25 C 0.3245(3) -0.3377(4) 0.5962(2) 0.0427(12) Uani 1 1 d .
C45 C -0.3397(3) -0.6248(4) 0.66890(19) 0.0400(12) Uani 1 1 d .
H45A H -0.3260 -0.6481 0.6356 0.048 Uiso 1 1 calc R
C33 C 0.1682(3) -0.2764(3) 0.56715(18) 0.0319(11) Uani 1 1 d .
C71 C -0.2396(3) -0.2973(3) 0.28066(16) 0.0311(10) Uani 1 1 d .
C13 C -0.3910(3) -0.1363(3) 0.57334(18) 0.0333(11) Uani 1 1 d .
C72 C -0.3021(3) -0.3272(3) 0.31289(18) 0.0438(13) Uani 1 1 d .
H72A H -0.3588 -0.3508 0.2960 0.053 Uiso 1 1 calc R
C32 C 0.1486(3) -0.0316(3) 0.6270(2) 0.0448(13) Uani 1 1 d .
H32A H 0.1037 0.0168 0.6268 0.054 Uiso 1 1 calc R
C14 C -0.4417(3) -0.2123(3) 0.53776(17) 0.0306(10) Uani 1 1 d .
C34 C 0.1925(3) -0.1860(3) 0.59902(17) 0.0324(11) Uani 1 1 d .
C29 C 0.2812(3) -0.1719(3) 0.62818(18) 0.0354(11) Uani 1 1 d .
C74 C -0.1990(3) -0.2861(3) 0.39610(17) 0.0299(10) Uani 1 1 d .
C44 C -0.3383(3) -0.5226(3) 0.67992(18) 0.0340(11) Uani 1 1 d .
C9 C -0.5342(3) -0.1965(3) 0.51536(18) 0.0376(11) Uani 1 1 d .
C67 C -0.0575(3) -0.3378(3) 0.62503(17) 0.0301(10) Uani 1 1 d .
C8 C -0.5793(3) -0.1056(4) 0.52881(19) 0.0386(12) Uani 1 1 d .
C64 C 0.0323(3) -0.3405(3) 0.66299(16) 0.0282(10) Uani 1 1 d .
C73 C -0.2818(3) -0.3228(3) 0.37030(18) 0.0425(12) Uani 1 1 d .
H73A H -0.3244 -0.3446 0.3913 0.051 Uiso 1 1 calc R
C26 C 0.4676(4) -0.3972(5) 0.6224(3) 0.0723(18) Uani 1 1 d .
H26A H 0.5112 -0.4472 0.6230 0.087 Uiso 1 1 calc R
C2 C -0.2946(3) 0.0009(4) 0.6405(2) 0.0528(14) Uani 1 1 d .
H2A H -0.2600 0.0464 0.6639 0.063 Uiso 1 1 calc R
C6 C -0.6565(4) 0.0652(4) 0.5517(2) 0.0574(15) Uani 1 1 d .
H6A H -0.6858 0.1244 0.5579 0.069 Uiso 1 1 calc R
C27 C 0.4922(4) -0.3088(5) 0.6516(2) 0.0654(17) Uani 1 1 d .
H27A H 0.5519 -0.3017 0.6699 0.078 Uiso 1 1 calc R
C23 C 0.2087(4) -0.4333(4) 0.5314(2) 0.0555(15) Uani 1 1 d .
H23A H 0.2511 -0.4836 0.5291 0.067 Uiso 1 1 calc R
C28 C 0.3484(3) -0.2510(4) 0.62600(19) 0.0386(12) Uani 1 1 d .
C30 C 0.3011(3) -0.0833(4) 0.65719(19) 0.0461(13) Uani 1 1 d .
H30A H 0.3594 -0.0722 0.6767 0.055 Uiso 1 1 calc R
C22 C 0.1226(4) -0.4419(4) 0.5025(2) 0.0526(14) Uani 1 1 d .
H22A H 0.1059 -0.4959 0.4792 0.063 Uiso 1 1 calc R
C31 C 0.2352(3) -0.0126(4) 0.6570(2) 0.0515(14) Uani 1 1 d .
H31A H 0.2475 0.0469 0.6764 0.062 Uiso 1 1 calc R
C66 C 0.1699(3) -0.4275(3) 0.70319(19) 0.0421(12) Uani 1 1 d .
H66A H 0.2041 -0.4861 0.7070 0.050 Uiso 1 1 calc R
C65 C 0.0855(3) -0.4263(3) 0.66912(19) 0.0402(12) Uani 1 1 d .
H65A H 0.0642 -0.4839 0.6501 0.048 Uiso 1 1 calc R
C43 C -0.3631(3) -0.4903(3) 0.72833(19) 0.0408(12) Uani 1 1 d .
H43A H -0.3637 -0.4221 0.7357 0.049 Uiso 1 1 calc R
C76 C -0.1549(3) -0.2643(4) 0.30773(18) 0.0464(13) Uani 1 1 d .
H76A H -0.1104 -0.2465 0.2871 0.056 Uiso 1 1 calc R
C52 C -0.3747(3) -0.7052(3) 0.8574(2) 0.0430(12) Uani 1 1 d .
H52A H -0.3536 -0.6410 0.8671 0.052 Uiso 1 1 calc R
C7 C -0.7057(3) -0.0080(4) 0.5192(2) 0.0574(15) Uani 1 1 d .
H7A H -0.7672 0.0033 0.5059 0.069 Uiso 1 1 calc R
C42 C -0.3872(3) -0.5569(3) 0.76626(18) 0.0375(11) Uani 1 1 d .
H42A H -0.4064 -0.5330 0.7980 0.045 Uiso 1 1 calc R
C10 C -0.5790(3) -0.2716(4) 0.48125(19) 0.0448(13) Uani 1 1 d .
H10A H -0.6401 -0.2641 0.4658 0.054 Uiso 1 1 calc R
C56 C -0.4255(3) -0.8289(3) 0.78897(19) 0.0403(12) Uani 1 1 d .
H56A H -0.4395 -0.8486 0.7522 0.048 Uiso 1 1 calc R
C11 C -0.5328(3) -0.3553(4) 0.4709(2) 0.0510(14) Uani 1 1 d .
H11A H -0.5618 -0.4054 0.4482 0.061 Uiso 1 1 calc R
C51 C -0.3967(3) -0.7316(3) 0.80165(19) 0.0352(11) Uani 1 1 d .
C1 C -0.2559(3) -0.0877(4) 0.6261(2) 0.0441(13) Uani 1 1 d .
H1A H -0.1948 -0.1000 0.6400 0.053 Uiso 1 1 calc R
C3 C -0.3837(3) 0.0203(4) 0.6201(2) 0.0511(14) Uani 1 1 d .
H3A H -0.4099 0.0800 0.6288 0.061 Uiso 1 1 calc R
C5 C -0.5305(3) -0.0333(3) 0.56228(19) 0.0393(12) Uani 1 1 d .
C4 C -0.4354(3) -0.0491(3) 0.58621(19) 0.0372(11) Uani 1 1 d .
C41 C -0.3832(3) -0.6597(3) 0.75752(18) 0.0342(11) Uani 1 1 d .
C53 C -0.3839(3) -0.7731(3) 0.89789(19) 0.0392(12) Uani 1 1 d .
H53A H -0.3702 -0.7537 0.9347 0.047 Uiso 1 1 calc R
C57 C -0.4261(3) -0.9433(3) 0.92981(19) 0.0333(11) Uani 1 1 d .
C55 C -0.4339(3) -0.8971(3) 0.83037(19) 0.0370(11) Uani 1 1 d .
H55A H -0.4535 -0.9619 0.8211 0.044 Uiso 1 1 calc R
C54 C -0.4133(3) -0.8700(3) 0.88521(19) 0.0323(11) Uani 1 1 d .

loop_
_atom_site_aniso_label
_atom_site_aniso_U_11
_atom_site_aniso_U_22
_atom_site_aniso_U_33
_atom_site_aniso_U_23
_atom_site_aniso_U_13
_atom_site_aniso_U_12
Cd1 0.02479(18) 0.0355(2) 0.02168(17) 0.00338(14) 0.00132(13) -0.00094(14)
Cd2 0.0316(2) 0.0321(2) 0.02878(19) -0.00745(15) 0.00073(14) 0.00266(15)
O8 0.076(3) 0.077(3) 0.034(2) -0.0100(19) -0.0181(19) -0.029(2)
O6 0.036(2) 0.045(2) 0.047(2) 0.0027(16) -0.0122(16) -0.0106(16)
O7 0.062(2) 0.057(2) 0.0243(18) -0.0035(16) 0.0068(16) -0.0119(17)
O2 0.050(2) 0.039(2) 0.0361(19) 0.0093(15) 0.0102(16) -0.0035(16)
O1 0.045(2) 0.052(2) 0.0305(19) 0.0088(16) 0.0045(16) -0.0077(15)
O5 0.0275(17) 0.039(2) 0.0358(19) 0.0077(14) -0.0060(14) 0.0023(14)
O2W 0.199(7) 0.054(4) 0.062(4) 0.000 0.005(4) 0.000
O1W 0.255(8) 0.142(5) 0.163(6) -0.037(4) 0.092(5) -0.050(5)
O4 0.078(3) 0.053(2) 0.040(2) 0.0058(17) 0.0249(19) 0.0002(18)
O3 0.065(2) 0.029(2) 0.052(2) 0.0086(16) 0.0243(18) -0.0025(16)
N1 0.024(2) 0.040(2) 0.037(2) 0.0038(18) 0.0043(17) -0.0024(17)
N2 0.033(2) 0.035(2) 0.031(2) -0.0016(17) -0.0002(17) -0.0009(18)
N3 0.041(3) 0.049(3) 0.070(3) 0.009(2) 0.016(2) 0.014(2)
N4 0.030(2) 0.068(3) 0.048(3) 0.018(2) 0.002(2) 0.011(2)
N5 0.036(2) 0.035(2) 0.035(2) -0.0046(18) 0.0072(18) -0.0023(17)
N6 0.037(2) 0.032(2) 0.036(2) -0.0053(17) 0.0076(18) 0.0073(18)
N7 0.042(3) 0.057(3) 0.081(4) 0.004(2) 0.010(3) 0.022(2)
N8 0.032(3) 0.073(3) 0.048(3) 0.012(2) 0.002(2) 0.007(2)
C47 0.025(3) 0.043(3) 0.034(3) 0.015(2) -0.002(2) 0.003(2)
C75 0.031(3) 0.070(4) 0.031(3) 0.003(2) -0.005(2) -0.014(2)
C21 0.040(3) 0.037(3) 0.048(3) -0.004(2) 0.003(2) -0.004(2)
C24 0.034(3) 0.039(3) 0.047(3) 0.002(2) 0.011(2) 0.003(2)
C62 0.033(3) 0.040(3) 0.026(3) -0.007(2) -0.003(2) 0.000(2)
C63 0.031(3) 0.035(3) 0.031(3) 0.001(2) -0.003(2) 0.008(2)
C61 0.025(2) 0.037(3) 0.032(3) -0.001(2) 0.001(2) -0.004(2)
C12 0.044(3) 0.048(3) 0.041(3) -0.007(2) 0.000(2) 0.004(2)
C77 0.031(3) 0.040(3) 0.026(3) -0.001(2) -0.002(2) 0.014(2)
C46 0.046(3) 0.040(3) 0.041(3) 0.007(2) 0.005(2) -0.004(2)
C25 0.030(3) 0.050(3) 0.050(3) 0.012(3) 0.011(2) 0.009(2)
C45 0.034(3) 0.051(3) 0.035(3) 0.010(2) 0.008(2) -0.002(2)
C33 0.030(3) 0.034(3) 0.033(3) 0.004(2) 0.008(2) -0.001(2)
C71 0.030(3) 0.039(3) 0.023(2) -0.0015(19) 0.002(2) 0.001(2)
C13 0.031(3) 0.034(3) 0.034(3) 0.007(2) 0.005(2) -0.005(2)
C72 0.035(3) 0.066(4) 0.028(3) -0.005(2) -0.002(2) -0.015(2)
C32 0.047(3) 0.032(3) 0.053(3) -0.012(2) 0.002(3) 0.005(2)
C14 0.029(3) 0.033(3) 0.030(3) 0.009(2) 0.004(2) 0.000(2)
C34 0.036(3) 0.033(3) 0.029(3) 0.001(2) 0.007(2) 0.002(2)
C29 0.035(3) 0.040(3) 0.030(3) 0.005(2) 0.003(2) 0.002(2)
C74 0.027(3) 0.033(3) 0.029(3) -0.003(2) 0.001(2) -0.0009(19)
C44 0.029(3) 0.036(3) 0.035(3) 0.013(2) -0.001(2) -0.001(2)
C9 0.032(3) 0.045(3) 0.034(3) 0.008(2) 0.002(2) 0.003(2)
C67 0.025(2) 0.043(3) 0.021(2) 0.001(2) 0.0007(19) -0.001(2)
C8 0.031(3) 0.047(3) 0.037(3) 0.013(2) 0.005(2) 0.002(2)
C64 0.024(2) 0.035(3) 0.024(2) 0.003(2) 0.0014(18) -0.001(2)
C73 0.036(3) 0.067(4) 0.027(3) -0.004(2) 0.011(2) -0.012(2)
C26 0.050(4) 0.082(5) 0.084(5) 0.009(4) 0.008(3) 0.037(3)
C2 0.041(3) 0.051(4) 0.065(4) -0.019(3) 0.004(3) -0.008(3)
C6 0.044(4) 0.052(4) 0.079(4) 0.017(3) 0.018(3) 0.025(3)
C27 0.035(3) 0.098(5) 0.061(4) 0.015(4) 0.002(3) 0.010(3)
C23 0.051(4) 0.049(4) 0.069(4) -0.006(3) 0.015(3) 0.013(3)
C28 0.030(3) 0.052(3) 0.035(3) 0.006(2) 0.007(2) 0.003(2)
C30 0.038(3) 0.059(4) 0.038(3) -0.001(3) -0.001(2) -0.003(3)
C22 0.054(4) 0.037(3) 0.066(4) -0.017(3) 0.010(3) 0.003(3)
C31 0.047(3) 0.046(3) 0.056(4) -0.017(3) -0.005(3) -0.008(3)
C66 0.036(3) 0.033(3) 0.051(3) 0.000(2) -0.011(2) 0.007(2)
C65 0.031(3) 0.039(3) 0.047(3) -0.007(2) -0.007(2) -0.002(2)
C43 0.045(3) 0.038(3) 0.039(3) 0.009(2) 0.007(2) -0.004(2)
C76 0.031(3) 0.081(4) 0.028(3) 0.005(3) 0.008(2) -0.013(3)
C52 0.046(3) 0.037(3) 0.048(3) 0.006(2) 0.014(2) -0.010(2)
C7 0.034(3) 0.075(4) 0.062(4) 0.029(3) 0.007(3) 0.017(3)
C42 0.039(3) 0.042(3) 0.033(3) 0.005(2) 0.011(2) -0.005(2)
C10 0.032(3) 0.056(3) 0.042(3) 0.003(3) -0.006(2) -0.002(3)
C56 0.043(3) 0.045(3) 0.033(3) 0.003(2) 0.006(2) -0.007(2)
C11 0.043(3) 0.057(4) 0.048(3) -0.006(3) -0.005(3) -0.008(3)
C51 0.037(3) 0.032(3) 0.038(3) 0.009(2) 0.012(2) 0.000(2)
C1 0.031(3) 0.054(3) 0.045(3) -0.004(3) 0.001(2) -0.009(2)
C3 0.042(3) 0.045(3) 0.068(4) -0.007(3) 0.017(3) -0.001(2)
C5 0.034(3) 0.039(3) 0.047(3) 0.015(2) 0.014(2) 0.006(2)
C4 0.035(3) 0.039(3) 0.038(3) 0.002(2) 0.007(2) 0.001(2)
C41 0.033(3) 0.036(3) 0.034(3) 0.008(2) 0.005(2) -0.008(2)
C53 0.046(3) 0.041(3) 0.032(3) 0.001(2) 0.011(2) -0.009(2)
C57 0.029(3) 0.036(3) 0.035(3) 0.004(2) 0.005(2) 0.000(2)
C55 0.042(3) 0.029(3) 0.039(3) 0.005(2) 0.006(2) -0.003(2)
C54 0.028(3) 0.030(3) 0.041(3) 0.008(2) 0.011(2) 0.0002(19)

loop_
_atom_type_symbol
_atom_type_description
_atom_type_scat_dispersion_real
_atom_type_scat_dispersion_imag
_atom_type_scat_source
C C 0.0033 0.0016 'International Tables Vol C Tables 4.2.6.8 and 6.1.1.4'
H H 0.0000 0.0000 'International Tables Vol C Tables 4.2.6.8 and 6.1.1.4'
N N 0.0061 0.0033 'International Tables Vol C Tables 4.2.6.8 and 6.1.1.4'
O O 0.0106 0.0060 'International Tables Vol C Tables 4.2.6.8 and 6.1.1.4'
Cd Cd -0.8075 1.2024 'International Tables Vol C Tables 4.2.6.8 and 6.1.1.4'

loop_
_geom_angle_atom_site_label_1
_geom_angle_atom_site_label_2
_geom_angle_atom_site_label_3
_geom_angle
_geom_angle_site_symmetry_1
_geom_angle_site_symmetry_3
O7 Cd1 O2 156.56(11) . .
O7 Cd1 O5 96.99(11) . .
O2 Cd1 O5 100.09(10) . .
O7 Cd1 N1 112.08(12) . .
O2 Cd1 N1 84.17(11) . .
O5 Cd1 N1 89.33(11) . .
O7 Cd1 N2 78.99(12) . .
O2 Cd1 N2 92.47(11) . .
O5 Cd1 N2 153.20(11) . .
N1 Cd1 N2 68.36(12) . .
O7 Cd1 O1 102.06(11) . .
O2 Cd1 O1 54.67(10) . .
O5 Cd1 O1 126.87(10) . .
N1 Cd1 O1 126.32(11) . .
N2 Cd1 O1 79.60(11) . .
O7 Cd1 O6 94.19(11) . .
O2 Cd1 O6 83.38(10) . .
O5 Cd1 O6 53.37(9) . .
N1 Cd1 O6 137.39(11) . .
N2 Cd1 O6 152.65(11) . .
O1 Cd1 O6 75.98(10) . .
O7 Cd1 C47 129.24(14) . .
O2 Cd1 C47 27.49(11) . .
O5 Cd1 C47 115.41(11) . .
N1 Cd1 C47 106.54(13) . .
N2 Cd1 C47 86.13(12) . .
O1 Cd1 C47 27.19(11) . .
O6 Cd1 C47 77.75(11) . .
O3 Cd2 O8 108.34(13) 2_466 .
O3 Cd2 N5 153.20(12) 2_466 .
O8 Cd2 N5 95.24(13) . .
O3 Cd2 O4 109.85(11) 2_466 4_645
O8 Cd2 O4 89.03(13) . 4_645
N5 Cd2 O4 82.42(12) . 4_645
O3 Cd2 N6 87.63(12) 2_466 .
O8 Cd2 N6 162.66(13) . .
N5 Cd2 N6 71.01(12) . .
O4 Cd2 N6 78.92(12) 4_645 .
O3 Cd2 O5 80.10(11) 2_466 .
O8 Cd2 O5 88.65(11) . .
N5 Cd2 O5 88.11(11) . .
O4 Cd2 O5 170.00(10) 4_645 .
N6 Cd2 O5 101.05(11) . .
C77 O8 Cd2 148.6(3) . .
C67 O6 Cd1 88.2(2) . .
C77 O7 Cd1 130.5(3) . .
C47 O2 Cd1 94.3(3) . .
C47 O1 Cd1 88.9(3) . .
C67 O5 Cd1 95.1(2) . .
C67 O5 Cd2 118.5(3) . .
Cd1 O5 Cd2 115.96(11) . .
C57 O4 Cd2 155.6(3) . 4_546
C57 O3 Cd2 124.2(3) . 2_446
C1 N1 C13 117.9(4) . .
C1 N1 Cd1 123.1(3) . .
C13 N1 Cd1 118.8(3) . .
C12 N2 C14 118.2(4) . .
C12 N2 Cd1 124.3(3) . .
C14 N2 Cd1 117.4(3) . .
C6 N3 C5 115.4(4) . .
C7 N4 C8 115.8(4) . .
C21 N5 C33 118.2(4) . .
C21 N5 Cd2 124.1(3) . .
C33 N5 Cd2 117.4(3) . .
C32 N6 C34 118.3(4) . .
C32 N6 Cd2 126.4(3) . .
C34 N6 Cd2 115.3(3) . .
C26 N7 C25 115.4(5) . .
C27 N8 C28 115.2(5) . .
O1 C47 O2 122.0(4) . .
O1 C47 C44 120.2(4) . .
O2 C47 C44 117.8(4) . .
O1 C47 Cd1 63.9(2) . .
O2 C47 Cd1 58.2(2) . .
C44 C47 Cd1 175.3(3) . .
C76 C75 C74 121.1(4) . .
C76 C75 H75A 119.4 . .
C74 C75 H75A 119.4 . .
N5 C21 C22 124.0(4) . .
N5 C21 H21A 118.0 . .
C22 C21 H21A 118.0 . .
C33 C24 C23 117.8(4) . .
C33 C24 C25 119.7(4) . .
C23 C24 C25 122.5(4) . .
C61 C62 C63 121.3(4) . .
C61 C62 H62A 119.3 . .
C63 C62 H62A 119.3 . .
C62 C63 C64 120.9(4) . .
C62 C63 H63A 119.5 . .
C64 C63 H63A 119.5 . .
C62 C61 C66 118.1(4) . .
C62 C61 C61 120.7(3) . 2_556
C66 C61 C61 121.2(3) . 2_556
N2 C12 C11 123.2(4) . .
N2 C12 H12A 118.4 . .
C11 C12 H12A 118.4 . .
O8 C77 O7 126.2(4) . .
O8 C77 C74 116.6(4) . .
O7 C77 C74 117.2(4) . .
C41 C46 C45 121.4(5) . .
C41 C46 H46A 119.3 . .
C45 C46 H46A 119.3 . .
N7 C25 C28 121.7(4) . .
N7 C25 C24 117.6(5) . .
C28 C25 C24 120.6(4) . .
C44 C45 C46 119.8(5) . .
C44 C45 H45A 120.1 . .
C46 C45 H45A 120.1 . .
N5 C33 C24 121.6(4) . .
N5 C33 C34 118.7(4) . .
C24 C33 C34 119.7(4) . .
C72 C71 C76 117.4(4) . .
C72 C71 C71 122.5(5) . 2_455
C76 C71 C71 120.1(5) . 2_455
N1 C13 C4 122.8(4) . .
N1 C13 C14 117.4(4) . .
C4 C13 C14 119.8(4) . .
C71 C72 C73 121.2(4) . .
C71 C72 H72A 119.4 . .
C73 C72 H72A 119.4 . .
N6 C32 C31 123.4(4) . .
N6 C32 H32A 118.3 . .
C31 C32 H32A 118.3 . .
N2 C14 C9 122.3(4) . .
N2 C14 C13 117.7(4) . .
C9 C14 C13 120.0(4) . .
N6 C34 C29 121.4(4) . .
N6 C34 C33 117.6(4) . .
C29 C34 C33 121.0(4) . .
C30 C29 C34 118.5(4) . .
C30 C29 C28 123.2(4) . .
C34 C29 C28 118.3(4) . .
C75 C74 C73 118.6(4) . .
C75 C74 C77 120.0(4) . .
C73 C74 C77 121.4(4) . .
C43 C44 C45 118.7(4) . .
C43 C44 C47 121.9(4) . .
C45 C44 C47 119.4(4) . .
C10 C9 C14 117.4(4) . .
C10 C9 C8 122.9(4) . .
C14 C9 C8 119.7(4) . .
O6 C67 O5 122.1(4) . .
O6 C67 C64 119.7(4) . .
O5 C67 C64 118.2(4) . .
N4 C8 C5 121.7(4) . .
N4 C8 C9 118.2(4) . .
C5 C8 C9 120.0(4) . .
C65 C64 C63 117.8(4) . .
C65 C64 C67 121.4(4) . .
C63 C64 C67 120.7(4) . .
C74 C73 C72 120.4(4) . .
C74 C73 H73A 119.8 . .
C72 C73 H73A 119.8 . .
N7 C26 C27 122.8(5) . .
N7 C26 H26A 118.6 . .
C27 C26 H26A 118.6 . .
C3 C2 C1 119.2(5) . .
C3 C2 H2A 120.4 . .
C1 C2 H2A 120.4 . .
N3 C6 C7 123.0(5) . .
N3 C6 H6A 118.5 . .
C7 C6 H6A 118.5 . .
N8 C27 C26 122.6(5) . .
N8 C27 H27A 118.7 . .
C26 C27 H27A 118.7 . .
C22 C23 C24 120.6(5) . .
C22 C23 H23A 119.7 . .
C24 C23 H23A 119.7 . .
N8 C28 C25 122.2(4) . .
N8 C28 C29 117.2(4) . .
C25 C28 C29 120.6(4) . .
C31 C30 C29 120.0(4) . .
C31 C30 H30A 120.0 . .
C29 C30 H30A 120.0 . .
C23 C22 C21 117.7(5) . .
C23 C22 H22A 121.2 . .
C21 C22 H22A 121.2 . .
C30 C31 C32 118.4(4) . .
C30 C31 H31A 120.8 . .
C32 C31 H31A 120.8 . .
C65 C66 C61 120.7(4) . .
C65 C66 H66A 119.7 . .
C61 C66 H66A 119.7 . .
C64 C65 C66 121.2(4) . .
C64 C65 H65A 119.4 . .
C66 C65 H65A 119.4 . .
C44 C43 C42 121.3(5) . .
C44 C43 H43A 119.3 . .
C42 C43 H43A 119.3 . .
C75 C76 C71 121.2(4) . .
C75 C76 H76A 119.4 . .
C71 C76 H76A 119.4 . .
C53 C52 C51 120.5(4) . .
C53 C52 H52A 119.8 . .
C51 C52 H52A 119.8 . .
N4 C7 C6 122.5(5) . .
N4 C7 H7A 118.7 . .
C6 C7 H7A 118.7 . .
C43 C42 C41 120.6(5) . .
C43 C42 H42A 119.7 . .
C41 C42 H42A 119.7 . .
C11 C10 C9 119.8(4) . .
C11 C10 H10A 120.1 . .
C9 C10 H10A 120.1 . .
C55 C56 C51 120.9(4) . .
C55 C56 H56A 119.5 . .
C51 C56 H56A 119.5 . .
C10 C11 C12 119.1(5) . .
C10 C11 H11A 120.5 . .
C12 C11 H11A 120.5 . .
C56 C51 C52 118.0(4) . .
C56 C51 C41 121.1(4) . .
C52 C51 C41 120.8(4) . .
N1 C1 C2 122.9(4) . .
N1 C1 H1A 118.5 . .
C2 C1 H1A 118.5 . .
C2 C3 C4 120.1(5) . .
C2 C3 H3A 120.0 . .
C4 C3 H3A 120.0 . .
N3 C5 C8 121.6(4) . .
N3 C5 C4 117.5(4) . .
C8 C5 C4 120.9(4) . .
C3 C4 C13 117.1(4) . .
C3 C4 C5 123.3(4) . .
C13 C4 C5 119.5(4) . .
C46 C41 C42 118.0(4) . .
C46 C41 C51 121.3(4) . .
C42 C41 C51 120.7(4) . .
C52 C53 C54 121.5(4) . .
C52 C53 H53A 119.2 . .
C54 C53 H53A 119.2 . .
O4 C57 O3 125.1(4) . .
O4 C57 C54 120.3(4) . .
O3 C57 C54 114.6(4) . .
C54 C55 C56 120.7(4) . .
C54 C55 H55A 119.6 . .
C56 C55 H55A 119.6 . .
C55 C54 C53 118.4(4) . .
C55 C54 C57 120.3(4) . .
C53 C54 C57 121.2(4) . .

loop_
_geom_bond_atom_site_label_1
_geom_bond_atom_site_label_2
_geom_bond_distance
_geom_bond_site_symmetry_2
Cd1 O7 2.236(3) .
Cd1 O2 2.336(3) .
Cd1 O5 2.373(3) .
Cd1 N1 2.398(3) .
Cd1 N2 2.443(3) .
Cd1 O1 2.462(3) .
Cd1 O6 2.546(3) .
Cd1 C47 2.742(4) .
Cd2 O3 2.152(3) 2_466
Cd2 O8 2.204(3) .
Cd2 N5 2.313(3) .
Cd2 O4 2.360(3) 4_645
Cd2 N6 2.389(3) .
Cd2 O5 2.496(3) .
O8 C77 1.239(5) .
O6 C67 1.243(5) .
O7 C77 1.250(5) .
O2 C47 1.269(5) .
O1 C47 1.253(5) .
O5 C67 1.287(5) .
O4 C57 1.246(5) .
O4 Cd2 2.360(3) 4_546
O3 C57 1.258(5) .
O3 Cd2 2.152(3) 2_446
N1 C1 1.321(5) .
N1 C13 1.359(5) .
N2 C12 1.328(5) .
N2 C14 1.352(5) .
N3 C6 1.323(6) .
N3 C5 1.362(6) .
N4 C7 1.319(6) .
N4 C8 1.360(5) .
N5 C21 1.330(5) .
N5 C33 1.355(5) .
N6 C32 1.328(5) .
N6 C34 1.358(5) .
N7 C26 1.320(6) .
N7 C25 1.357(6) .
N8 C27 1.318(6) .
N8 C28 1.363(5) .
C47 C44 1.504(6) .
C75 C76 1.373(6) .
C75 C74 1.373(6) .
C75 H75A 0.9300 .
C21 C22 1.378(6) .
C21 H21A 0.9300 .
C24 C33 1.393(6) .
C24 C23 1.399(6) .
C24 C25 1.446(6) .
C62 C61 1.377(5) .
C62 C63 1.387(5) .
C62 H62A 0.9300 .
C63 C64 1.388(5) .
C63 H63A 0.9300 .
C61 C66 1.393(5) .
C61 C61 1.506(8) 2_556
C12 C11 1.391(6) .
C12 H12A 0.9300 .
C77 C74 1.506(6) .
C46 C41 1.380(6) .
C46 C45 1.397(6) .
C46 H46A 0.9300 .
C25 C28 1.386(6) .
C45 C44 1.392(6) .
C45 H45A 0.9300 .
C33 C34 1.453(6) .
C71 C72 1.379(6) .
C71 C76 1.394(6) .
C71 C71 1.487(8) 2_455
C13 C4 1.403(6) .
C13 C14 1.466(6) .
C72 C73 1.394(6) .
C72 H72A 0.9300 .
C32 C31 1.397(6) .
C32 H32A 0.9300 .
C14 C9 1.409(5) .
C34 C29 1.404(6) .
C29 C30 1.390(6) .
C29 C28 1.462(6) .
C74 C73 1.378(5) .
C44 C43 1.374(6) .
C9 C10 1.403(6) .
C9 C8 1.454(6) .
C67 C64 1.496(5) .
C8 C5 1.392(6) .
C64 C65 1.388(5) .
C73 H73A 0.9300 .
C26 C27 1.399(7) .
C26 H26A 0.9300 .
C2 C3 1.361(6) .
C2 C1 1.390(6) .
C2 H2A 0.9300 .
C6 C7 1.391(7) .
C6 H6A 0.9300 .
C27 H27A 0.9300 .
C23 C22 1.361(6) .
C23 H23A 0.9300 .
C30 C31 1.361(6) .
C30 H30A 0.9300 .
C22 H22A 0.9300 .
C31 H31A 0.9300 .
C66 C65 1.388(5) .
C66 H66A 0.9300 .
C65 H65A 0.9300 .
C43 C42 1.380(6) .
C43 H43A 0.9300 .
C76 H76A 0.9300 .
C52 C53 1.371(6) .
C52 C51 1.401(6) .
C52 H52A 0.9300 .
C7 H7A 0.9300 .
C42 C41 1.394(6) .
C42 H42A 0.9300 .
C10 C11 1.360(6) .
C10 H10A 0.9300 .
C56 C55 1.388(6) .
C56 C51 1.389(6) .
C56 H56A 0.9300 .
C11 H11A 0.9300 .
C51 C41 1.489(6) .
C1 H1A 0.9300 .
C3 C4 1.390(6) .
C3 H3A 0.9300 .
C5 C4 1.454(6) .
C53 C54 1.386(6) .
C53 H53A 0.9300 .
C57 C54 1.507(6) .
C55 C54 1.380(6) .
C55 H55A 0.9300 .

loop_
_geom_torsion_atom_site_label_1
_geom_torsion_atom_site_label_2
_geom_torsion_atom_site_label_3
_geom_torsion_atom_site_label_4
_geom_torsion
_geom_torsion_site_symmetry_1
_geom_torsion_site_symmetry_4
O3 Cd2 O8 C77 -104.0(7) 2_466 .
N5 Cd2 O8 C77 63.1(7) . .
O4 Cd2 O8 C77 145.4(7) 4_645 .
N6 Cd2 O8 C77 99.7(7) . .
O5 Cd2 O8 C77 -24.9(7) . .
O7 Cd1 O6 C67 102.2(3) . .
O2 Cd1 O6 C67 -101.2(3) . .
O5 Cd1 O6 C67 6.6(2) . .
N1 Cd1 O6 C67 -27.3(3) . .
N2 Cd1 O6 C67 176.2(3) . .
O1 Cd1 O6 C67 -156.4(3) . .
C47 Cd1 O6 C67 -128.5(3) . .
O2 Cd1 O7 C77 -172.7(3) . .
O5 Cd1 O7 C77 -36.1(4) . .
N1 Cd1 O7 C77 56.0(4) . .
N2 Cd1 O7 C77 117.0(4) . .
O1 Cd1 O7 C77 -166.2(4) . .
O6 Cd1 O7 C77 -89.7(4) . .
C47 Cd1 O7 C77 -167.3(4) . .
O7 Cd1 O2 C47 9.1(4) . .
O5 Cd1 O2 C47 -127.0(2) . .
N1 Cd1 O2 C47 144.7(3) . .
N2 Cd1 O2 C47 76.7(2) . .
O1 Cd1 O2 C47 1.4(2) . .
O6 Cd1 O2 C47 -76.1(2) . .
O7 Cd1 O1 C47 -178.2(2) . .
O2 Cd1 O1 C47 -1.4(2) . .
O5 Cd1 O1 C47 73.4(3) . .
N1 Cd1 O1 C47 -48.9(3) . .
N2 Cd1 O1 C47 -102.0(3) . .
O6 Cd1 O1 C47 90.4(2) . .
O7 Cd1 O5 C67 -96.4(2) . .
O2 Cd1 O5 C67 67.5(2) . .
N1 Cd1 O5 C67 151.4(2) . .
N2 Cd1 O5 C67 -175.8(3) . .
O1 Cd1 O5 C67 14.4(3) . .
O6 Cd1 O5 C67 -6.4(2) . .
C47 Cd1 O5 C67 43.4(3) . .
O7 Cd1 O5 Cd2 28.76(14) . .
O2 Cd1 O5 Cd2 -167.36(12) . .
N1 Cd1 O5 Cd2 -83.40(14) . .
N2 Cd1 O5 Cd2 -50.6(3) . .
O1 Cd1 O5 Cd2 139.56(12) . .
O6 Cd1 O5 Cd2 118.79(17) . .
C47 Cd1 O5 Cd2 168.56(14) . .
O3 Cd2 O5 C67 -152.3(3) 2_466 .
O8 Cd2 O5 C67 98.8(3) . .
N5 Cd2 O5 C67 3.5(3) . .
O4 Cd2 O5 C67 22.1(7) 4_645 .
N6 Cd2 O5 C67 -66.7(3) . .
O3 Cd2 O5 Cd1 95.61(14) 2_466 .
O8 Cd2 O5 Cd1 -13.27(15) . .
N5 Cd2 O5 Cd1 -108.56(14) . .
O4 Cd2 O5 Cd1 -89.9(6) 4_645 .
N6 Cd2 O5 Cd1 -178.80(13) . .
O7 Cd1 N1 C1 -112.9(3) . .
O2 Cd1 N1 C1 84.6(4) . .
O5 Cd1 N1 C1 -15.6(3) . .
N2 Cd1 N1 C1 179.6(4) . .
O1 Cd1 N1 C1 121.8(3) . .
O6 Cd1 N1 C1 11.0(4) . .
C47 Cd1 N1 C1 100.7(4) . .
O7 Cd1 N1 C13 71.9(3) . .
O2 Cd1 N1 C13 -90.6(3) . .
O5 Cd1 N1 C13 169.2(3) . .
N2 Cd1 N1 C13 4.4(3) . .
O1 Cd1 N1 C13 -53.4(3) . .
O6 Cd1 N1 C13 -164.2(3) . .
C47 Cd1 N1 C13 -74.5(3) . .
O7 Cd1 N2 C12 60.6(4) . .
O2 Cd1 N2 C12 -97.4(4) . .
O5 Cd1 N2 C12 144.2(3) . .
N1 Cd1 N2 C12 179.8(4) . .
O1 Cd1 N2 C12 -44.0(4) . .
O6 Cd1 N2 C12 -17.1(5) . .
C47 Cd1 N2 C12 -70.7(4) . .
O7 Cd1 N2 C14 -123.9(3) . .
O2 Cd1 N2 C14 78.1(3) . .
O5 Cd1 N2 C14 -40.2(5) . .
N1 Cd1 N2 C14 -4.6(3) . .
O1 Cd1 N2 C14 131.5(3) . .
O6 Cd1 N2 C14 158.5(3) . .
C47 Cd1 N2 C14 104.9(3) . .
O3 Cd2 N5 C21 144.7(3) 2_466 .
O8 Cd2 N5 C21 -7.3(4) . .
O4 Cd2 N5 C21 -95.6(4) 4_645 .
N6 Cd2 N5 C21 -176.4(4) . .
O5 Cd2 N5 C21 81.2(4) . .
O3 Cd2 N5 C33 -41.9(5) 2_466 .
O8 Cd2 N5 C33 166.2(3) . .
O4 Cd2 N5 C33 77.8(3) 4_645 .
N6 Cd2 N5 C33 -3.0(3) . .
O5 Cd2 N5 C33 -105.4(3) . .
O3 Cd2 N6 C32 -16.8(4) 2_466 .
O8 Cd2 N6 C32 140.7(4) . .
N5 Cd2 N6 C32 179.7(4) . .
O4 Cd2 N6 C32 94.0(4) 4_645 .
O5 Cd2 N6 C32 -96.2(4) . .
O3 Cd2 N6 C34 165.8(3) 2_466 .
O8 Cd2 N6 C34 -36.7(6) . .
N5 Cd2 N6 C34 2.3(3) . .
O4 Cd2 N6 C34 -83.4(3) 4_645 .
O5 Cd2 N6 C34 86.4(3) . .
Cd1 O1 C47 O2 2.4(4) . .
Cd1 O1 C47 C44 -177.5(3) . .
Cd1 O2 C47 O1 -2.6(4) . .
Cd1 O2 C47 C44 177.3(3) . .
O7 Cd1 C47 O1 2.3(3) . .
O2 Cd1 C47 O1 177.6(4) . .
O5 Cd1 C47 O1 -121.9(2) . .
N1 Cd1 C47 O1 140.7(2) . .
N2 Cd1 C47 O1 74.7(2) . .
O6 Cd1 C47 O1 -83.1(2) . .
O7 Cd1 C47 O2 -175.3(2) . .
O5 Cd1 C47 O2 60.5(3) . .
N1 Cd1 C47 O2 -36.8(3) . .
N2 Cd1 C47 O2 -102.9(2) . .
O1 Cd1 C47 O2 -177.6(4) . .
O6 Cd1 C47 O2 99.3(2) . .
O7 Cd1 C47 C44 154(4) . .
O2 Cd1 C47 C44 -30(4) . .
O5 Cd1 C47 C44 30(4) . .
N1 Cd1 C47 C44 -67(4) . .
N2 Cd1 C47 C44 -133(4) . .
O1 Cd1 C47 C44 152(4) . .
O6 Cd1 C47 C44 69(4) . .
C33 N5 C21 C22 -0.7(7) . .
Cd2 N5 C21 C22 172.7(4) . .
C61 C62 C63 C64 2.5(7) . .
C63 C62 C61 C66 -2.9(7) . .
C63 C62 C61 C61 178.5(5) . 2_556
C14 N2 C12 C11 0.5(7) . .
Cd1 N2 C12 C11 176.0(4) . .
Cd2 O8 C77 O7 29.5(10) . .
Cd2 O8 C77 C74 -152.2(5) . .
Cd1 O7 C77 O8 13.9(7) . .
Cd1 O7 C77 C74 -164.3(3) . .
C26 N7 C25 C28 0.4(7) . .
C26 N7 C25 C24 178.1(5) . .
C33 C24 C25 N7 177.4(4) . .
C23 C24 C25 N7 -1.4(7) . .
C33 C24 C25 C28 -4.8(7) . .
C23 C24 C25 C28 176.4(5) . .
C41 C46 C45 C44 0.5(7) . .
C21 N5 C33 C24 -1.5(6) . .
Cd2 N5 C33 C24 -175.4(3) . .
C21 N5 C33 C34 177.3(4) . .
Cd2 N5 C33 C34 3.5(5) . .
C23 C24 C33 N5 1.6(7) . .
C25 C24 C33 N5 -177.3(4) . .
C23 C24 C33 C34 -177.3(4) . .
C25 C24 C33 C34 3.9(7) . .
C1 N1 C13 C4 -0.8(6) . .
Cd1 N1 C13 C4 174.7(3) . .
C1 N1 C13 C14 -179.3(4) . .
Cd1 N1 C13 C14 -3.8(5) . .
C76 C71 C72 C73 1.2(7) . .
C71 C71 C72 C73 -177.5(3) 2_455 .
C34 N6 C32 C31 0.1(7) . .
Cd2 N6 C32 C31 -177.3(4) . .
C12 N2 C14 C9 -0.5(6) . .
Cd1 N2 C14 C9 -176.3(3) . .
C12 N2 C14 C13 -179.6(4) . .
Cd1 N2 C14 C13 4.6(5) . .
N1 C13 C14 N2 -0.6(6) . .
C4 C13 C14 N2 -179.1(4) . .
N1 C13 C14 C9 -179.7(4) . .
C4 C13 C14 C9 1.8(6) . .
C32 N6 C34 C29 -0.2(6) . .
Cd2 N6 C34 C29 177.4(3) . .
C32 N6 C34 C33 -179.0(4) . .
Cd2 N6 C34 C33 -1.4(5) . .
N5 C33 C34 N6 -1.3(6) . .
C24 C33 C34 N6 177.5(4) . .
N5 C33 C34 C29 179.8(4) . .
C24 C33 C34 C29 -1.3(6) . .
N6 C34 C29 C30 0.1(7) . .
C33 C34 C29 C30 178.9(4) . .
N6 C34 C29 C28 -179.2(4) . .
C33 C34 C29 C28 -0.5(6) . .
C76 C75 C74 C73 0.6(7) . .
C76 C75 C74 C77 -176.9(4) . .
O8 C77 C74 C75 24.2(6) . .
O7 C77 C74 C75 -157.4(4) . .
O8 C77 C74 C73 -153.3(4) . .
O7 C77 C74 C73 25.2(6) . .
C46 C45 C44 C43 -3.0(6) . .
C46 C45 C44 C47 174.4(4) . .
O1 C47 C44 C43 -166.4(4) . .
O2 C47 C44 C43 13.7(6) . .
Cd1 C47 C44 C43 43(4) . .
O1 C47 C44 C45 16.2(6) . .
O2 C47 C44 C45 -163.7(4) . .
Cd1 C47 C44 C45 -135(4) . .
N2 C14 C9 C10 0.4(6) . .
C13 C14 C9 C10 179.5(4) . .
N2 C14 C9 C8 179.5(4) . .
C13 C14 C9 C8 -1.5(6) . .
Cd1 O6 C67 O5 -11.5(4) . .
Cd1 O6 C67 C64 166.9(3) . .
Cd1 O5 C67 O6 12.4(4) . .
Cd2 O5 C67 O6 -110.8(4) . .
Cd1 O5 C67 C64 -166.0(3) . .
Cd2 O5 C67 C64 70.8(4) . .
C7 N4 C8 C5 -0.3(7) . .
C7 N4 C8 C9 -178.5(4) . .
C10 C9 C8 N4 -0.8(7) . .
C14 C9 C8 N4 -179.8(4) . .
C10 C9 C8 C5 -179.0(4) . .
C14 C9 C8 C5 2.0(7) . .
C62 C63 C64 C65 -1.0(7) . .
C62 C63 C64 C67 -178.9(4) . .
O6 C67 C64 C65 20.8(6) . .
O5 C67 C64 C65 -160.7(4) . .
O6 C67 C64 C63 -161.3(4) . .
O5 C67 C64 C63 17.1(6) . .
C75 C74 C73 C72 -2.3(7) . .
C77 C74 C73 C72 175.2(4) . .
C71 C72 C73 C74 1.4(7) . .
C25 N7 C26 C27 -1.7(8) . .
C5 N3 C6 C7 1.5(7) . .
C28 N8 C27 C26 -0.4(8) . .
N7 C26 C27 N8 1.8(10) . .
C33 C24 C23 C22 0.7(8) . .
C25 C24 C23 C22 179.5(5) . .
C27 N8 C28 C25 -0.9(7) . .
C27 N8 C28 C29 179.3(4) . .
N7 C25 C28 N8 1.0(7) . .
C24 C25 C28 N8 -176.7(4) . .
N7 C25 C28 C29 -179.2(4) . .
C24 C25 C28 C29 3.1(7) . .
C30 C29 C28 N8 0.0(7) . .
C34 C29 C28 N8 179.4(4) . .
C30 C29 C28 C25 -179.8(4) . .
C34 C29 C28 C25 -0.5(7) . .
C34 C29 C30 C31 0.2(7) . .
C28 C29 C30 C31 179.5(5) . .
C24 C23 C22 C21 -2.7(8) . .
N5 C21 C22 C23 2.8(8) . .
C29 C30 C31 C32 -0.3(8) . .
N6 C32 C31 C30 0.2(8) . .
C62 C61 C66 C65 2.1(7) . .
C61 C61 C66 C65 -179.3(5) 2_556 .
C63 C64 C65 C66 0.2(7) . .
C67 C64 C65 C66 178.1(4) . .
C61 C66 C65 C64 -0.8(7) . .
C45 C44 C43 C42 1.4(6) . .
C47 C44 C43 C42 -176.0(4) . .
C74 C75 C76 C71 2.0(8) . .
C72 C71 C76 C75 -2.9(7) . .
C71 C71 C76 C75 175.9(4) 2_455 .
C8 N4 C7 C6 1.8(7) . .
N3 C6 C7 N4 -2.5(8) . .
C44 C43 C42 C41 2.8(7) . .
C14 C9 C10 C11 -0.3(7) . .
C8 C9 C10 C11 -179.3(5) . .
C9 C10 C11 C12 0.2(8) . .
N2 C12 C11 C10 -0.4(8) . .
C55 C56 C51 C52 1.2(7) . .
C55 C56 C51 C41 176.9(4) . .
C53 C52 C51 C56 -1.7(7) . .
C53 C52 C51 C41 -177.5(4) . .
C13 N1 C1 C2 0.3(7) . .
Cd1 N1 C1 C2 -175.0(4) . .
C3 C2 C1 N1 -0.6(8) . .
C1 C2 C3 C4 1.4(8) . .
C6 N3 C5 C8 -0.1(7) . .
C6 N3 C5 C4 -179.7(4) . .
N4 C8 C5 N3 -0.5(7) . .
C9 C8 C5 N3 177.7(4) . .
N4 C8 C5 C4 179.1(4) . .
C9 C8 C5 C4 -2.7(7) . .
C2 C3 C4 C13 -1.8(7) . .
C2 C3 C4 C5 -179.2(5) . .
N1 C13 C4 C3 1.5(7) . .
C14 C13 C4 C3 -180.0(4) . .
N1 C13 C4 C5 179.1(4) . .
C14 C13 C4 C5 -2.4(6) . .
N3 C5 C4 C3 0.0(7) . .
C8 C5 C4 C3 -179.6(4) . .
N3 C5 C4 C13 -177.4(4) . .
C8 C5 C4 C13 3.0(7) . .
C45 C46 C41 C42 3.7(7) . .
C45 C46 C41 C51 -173.1(4) . .
C43 C42 C41 C46 -5.3(6) . .
C43 C42 C41 C51 171.5(4) . .
C56 C51 C41 C46 -26.9(6) . .
C52 C51 C41 C46 148.7(5) . .
C56 C51 C41 C42 156.4(4) . .
C52 C51 C41 C42 -28.0(6) . .
C51 C52 C53 C54 1.4(7) . .
Cd2 O4 C57 O3 -99.4(8) 4_546 .
Cd2 O4 C57 C54 80.7(8) 4_546 .
Cd2 O3 C57 O4 20.6(6) 2_446 .
Cd2 O3 C57 C54 -159.5(3) 2_446 .
C51 C56 C55 C54 -0.2(7) . .
C56 C55 C54 C53 -0.2(7) . .
C56 C55 C54 C57 177.6(4) . .
C52 C53 C54 C55 -0.4(7) . .
C52 C53 C54 C57 -178.1(4) . .
O4 C57 C54 C55 -157.4(4) . .
O3 C57 C54 C55 22.7(6) . .
O4 C57 C54 C53 20.2(6) . .
O3 C57 C54 C53 -159.7(4) . .
